data_4083630
loop_
_publ_author_name
'Song, Xu'
'Chan, Kin Shing'

_publ_section_title
;
 Syntheses of Acyliridium Porphyrins by Aldehydic Carbon&#x2212;Hydrogen
 Bond Activation with Iridium(III) Porphyrin Chloride and Methyl
;
_journal_issue 4
_journal_name_full Organometallics
_journal_page_first 965
_journal_paper_doi 10.1021/om060849+
_journal_volume 26
_journal_year 2007
_chemical_formula_sum 'C62 H48 Cl Ir N4 O'
_chemical_formula_weight 1092.69
_chemical_name_systematic
; 
 ? 
;
_space_group_IT_number 14
_symmetry_cell_setting monoclinic
_symmetry_space_group_name_Hall '-P 2ybc'
_symmetry_space_group_name_H-M 'P 1 21/c 1'
_atom_sites_solution_hydrogens geom
_atom_sites_solution_primary direct
_atom_sites_solution_secondary difmap
_audit_creation_method SHELXL-97
_cell_angle_alpha 90.00
_cell_angle_beta 98.714(4)
_cell_angle_gamma 90.00
_cell_formula_units_Z 4
_cell_length_a 11.239(2)
_cell_length_b 18.548(3)
_cell_length_c 24.007(5)
_cell_measurement_reflns_used 952
_cell_measurement_temperature 293(2)
_cell_measurement_theta_max 22.59
_cell_measurement_theta_min 2.36
_cell_volume 4946.8(16)
_computing_cell_refinement 'BRUKER SMART CCD DIFFRACTOMETER'
_computing_data_collection 'BRUKER SMART CCD DIFFRACTOMETER'
_computing_data_reduction 'BRUKER SMART CCD DIFFRACTOMETER'
_computing_molecular_graphics 'SIEMENS SHELXTL'
_computing_publication_material 'SIEMENS SHELXTL'
_computing_structure_refinement 'SHELXL-97 (Sheldrick, 1997)'
_computing_structure_solution 'SHELXS-97 (Sheldrick, 1990)'
_diffrn_ambient_temperature 293(2)
_diffrn_measured_fraction_theta_full 1.000
_diffrn_measured_fraction_theta_max 1.000
_diffrn_measurement_device_type 'BRUKER SMART CCD DIFFRACTOMETER'
_diffrn_measurement_method 'OMEGA SCAN'
_diffrn_radiation_monochromator graphite
_diffrn_radiation_source 'fine-focus sealed tube'
_diffrn_radiation_type MoK\a
_diffrn_radiation_wavelength 0.71073
_diffrn_reflns_av_R_equivalents 0.0627
_diffrn_reflns_av_sigmaI/netI 0.0704
_diffrn_reflns_limit_h_max 13
_diffrn_reflns_limit_h_min -13
_diffrn_reflns_limit_k_max 22
_diffrn_reflns_limit_k_min -18
_diffrn_reflns_limit_l_max 28
_diffrn_reflns_limit_l_min -28
_diffrn_reflns_number 26270
_diffrn_reflns_theta_full 25.00
_diffrn_reflns_theta_max 25.00
_diffrn_reflns_theta_min 1.72
_exptl_absorpt_coefficient_mu 2.800
_exptl_absorpt_correction_T_max 1.000
_exptl_absorpt_correction_T_min 0.301541
_exptl_absorpt_correction_type SADABS
_exptl_crystal_colour red
_exptl_crystal_density_diffrn 1.467
_exptl_crystal_density_meas 0
_exptl_crystal_density_method 'not measured'
_exptl_crystal_description Block
_exptl_crystal_F_000 2200
_exptl_crystal_size_max 0.30
_exptl_crystal_size_mid 0.20
_exptl_crystal_size_min 0.10
_refine_diff_density_max 0.931
_refine_diff_density_min -0.661
_refine_diff_density_rms 0.104
_refine_ls_extinction_method none
_refine_ls_goodness_of_fit_ref 1.050
_refine_ls_hydrogen_treatment riding
_refine_ls_matrix_type full
_refine_ls_number_parameters 622
_refine_ls_number_reflns 8715
_refine_ls_number_restraints 7
_refine_ls_restrained_S_all 1.052
_refine_ls_R_factor_all 0.0735
_refine_ls_R_factor_gt 0.0404
_refine_ls_shift/su_max 0.011
_refine_ls_shift/su_mean 0.000
_refine_ls_structure_factor_coef Fsqd
_refine_ls_weighting_details 'calc w=1/[\s^2^(Fo^2^)+(0.0368P)^2^+2.8972P] where P=(Fo^2^+2Fc^2^)/3'
_refine_ls_weighting_scheme calc
_refine_ls_wR_factor_gt 0.0843
_refine_ls_wR_factor_ref 0.0983
_reflns_number_gt 5975
_reflns_number_total 8715
_reflns_threshold_expression >2sigma(I)
_cod_data_source_file om060849%2Bsi20061127_073248.cif
_cod_data_source_block Ir(ttp)COC6H4Cl(2f)
_cod_depositor_comments
;
The following automatic conversions were performed:

'_symmetry_cell_setting' value 'Monoclinic' changed to 'monoclinic'
according to
/usr/data/users/saulius/automatic-downloads/retrospective/ACS/lib/dictionaries/cif_core.dic
dictionary named 'cif_core.dic' version 2.4.2 from 2011-04-26.

Automatic conversion script
Id: cif_fix_values 2281 2013-09-26 08:29:07Z andrius 
;
_cod_original_sg_symbol_H-M P2(1)/c
_cod_database_code 4083630

loop_
_symmetry_equiv_pos_as_xyz
'x, y, z'
'-x, y+1/2, -z+1/2'
'-x, -y, -z'
'x, -y-1/2, z-1/2'

loop_
_atom_site_label
_atom_site_type_symbol
_atom_site_fract_x
_atom_site_fract_y
_atom_site_fract_z
_atom_site_U_iso_or_equiv
_atom_site_adp_type
_atom_site_occupancy
_atom_site_symmetry_multiplicity
_atom_site_calc_flag
_atom_site_refinement_flags
Ir1 Ir 0.479982(9) 0.292079(5) 0.597860(4) 0.03726(3) Uani 1 1 d .
Cl1 Cl 0.50020(10) 0.65568(5) 0.70057(4) 0.1041(4) Uani 1 1 d .
O1 O 0.3382(2) 0.38656(12) 0.52392(8) 0.0911(8) Uani 1 1 d .
C1 C 0.4486(2) 0.23777(14) 0.47647(9) 0.0455(8) Uani 1 1 d .
C2 C 0.5077(2) 0.24093(15) 0.42736(10) 0.0566(9) Uani 1 1 d .
H2A H 0.4781 0.2220 0.3921 0.068 Uiso 1 1 calc R
C3 C 0.6120(2) 0.27558(15) 0.44089(10) 0.0565(9) Uani 1 1 d .
H3A H 0.6687 0.2840 0.4172 0.068 Uiso 1 1 calc R
C4 C 0.6211(2) 0.29767(14) 0.49897(10) 0.0496(8) Uani 1 1 d .
C5 C 0.7179(2) 0.33455(14) 0.52933(9) 0.0442(8) Uani 1 1 d .
C6 C 0.7272(2) 0.35354(13) 0.58652(9) 0.0424(8) Uani 1 1 d .
C7 C 0.8284(2) 0.38909(14) 0.61755(10) 0.0495(8) Uani 1 1 d .
H7A H 0.8980 0.4035 0.6040 0.059 Uiso 1 1 calc R
C8 C 0.8035(2) 0.39776(14) 0.67052(10) 0.0509(8) Uani 1 1 d .
H8A H 0.8533 0.4196 0.7003 0.061 Uiso 1 1 calc R
C9 C 0.6892(2) 0.36805(13) 0.67275(9) 0.0415(7) Uani 1 1 d .
C10 C 0.6300(2) 0.36582(13) 0.72017(9) 0.0407(7) Uani 1 1 d .
C11 C 0.5177(2) 0.33817(13) 0.72218(9) 0.0426(8) Uani 1 1 d .
C12 C 0.4552(2) 0.33962(14) 0.76976(9) 0.0479(8) Uani 1 1 d .
H12A H 0.4833 0.3598 0.8047 0.058 Uiso 1 1 calc R
C13 C 0.3485(2) 0.30664(13) 0.75497(10) 0.0503(8) Uani 1 1 d .
H13A H 0.2891 0.3008 0.7777 0.060 Uiso 1 1 calc R
C14 C 0.3424(2) 0.28222(12) 0.69852(9) 0.0396(7) Uani 1 1 d .
C15 C 0.2473(2) 0.24401(14) 0.66883(9) 0.0428(8) Uani 1 1 d .
C16 C 0.2410(2) 0.22207(13) 0.61249(10) 0.0456(8) Uani 1 1 d .
C17 C 0.1462(2) 0.17922(15) 0.58232(10) 0.0544(9) Uani 1 1 d .
H17A H 0.0790 0.1620 0.5964 0.065 Uiso 1 1 calc R
C18 C 0.1717(2) 0.16832(14) 0.53021(10) 0.0518(9) Uani 1 1 d .
H18A H 0.1257 0.1419 0.5018 0.062 Uiso 1 1 calc R
C19 C 0.2826(2) 0.20476(13) 0.52612(9) 0.0426(7) Uani 1 1 d .
C20 C 0.3418(2) 0.20659(13) 0.47929(9) 0.0421(7) Uani 1 1 d .
C21 C 0.8194(2) 0.35627(14) 0.49961(9) 0.0480(8) Uani 1 1 d .
C22 C 0.8124(2) 0.41550(16) 0.46496(10) 0.0608(9) Uani 1 1 d .
H22A H 0.7409 0.4415 0.4580 0.073 Uiso 1 1 calc R
C23 C 0.9095(3) 0.43696(17) 0.44046(12) 0.0702(10) Uani 1 1 d .
H23A H 0.9020 0.4774 0.4172 0.084 Uiso 1 1 calc R
C24 C 1.0176(2) 0.40063(15) 0.44916(10) 0.0548(9) Uani 1 1 d .
C25 C 1.0254(2) 0.34181(16) 0.48445(11) 0.0657(10) Uani 1 1 d .
H25A H 1.0975 0.3166 0.4920 0.079 Uiso 1 1 calc R
C26 C 0.9282(2) 0.31973(16) 0.50878(11) 0.0621(9) Uani 1 1 d .
H26A H 0.9357 0.2793 0.5319 0.074 Uiso 1 1 calc R
C27 C 1.1225(3) 0.42574(19) 0.42239(12) 0.0835(12) Uani 1 1 d .
H27A H 1.1896 0.3940 0.4330 0.125 Uiso 1 1 calc R
H27B H 1.1443 0.4738 0.4349 0.125 Uiso 1 1 calc R
H27C H 1.1008 0.4255 0.3821 0.125 Uiso 1 1 calc R
C31 C 0.6990(2) 0.39429(13) 0.77475(9) 0.0457(8) Uani 1 1 d .
C32 C 0.7387(3) 0.34780(17) 0.81861(11) 0.0690(11) Uani 1 1 d .
H32A H 0.7196 0.2991 0.8150 0.083 Uiso 1 1 calc R
C33 C 0.8064(3) 0.37251(18) 0.86768(11) 0.0741(11) Uani 1 1 d .
H33A H 0.8315 0.3401 0.8967 0.089 Uiso 1 1 calc R
C34 C 0.8372(3) 0.44350(17) 0.87457(11) 0.0699(11) Uani 1 1 d .
C35 C 0.7957(3) 0.49033(17) 0.83197(11) 0.0766(12) Uani 1 1 d .
H35A H 0.8138 0.5391 0.8364 0.092 Uiso 1 1 calc R
C36 C 0.7273(3) 0.46687(15) 0.78228(10) 0.0606(10) Uani 1 1 d .
H36A H 0.7004 0.4998 0.7540 0.073 Uiso 1 1 calc R
C37 C 0.9177(3) 0.4700(2) 0.92730(12) 0.1143(16) Uani 1 1 d .
H37A H 0.9295 0.5210 0.9246 0.171 Uiso 1 1 calc R
H37B H 0.9940 0.4459 0.9308 0.171 Uiso 1 1 calc R
H37C H 0.8802 0.4597 0.9598 0.171 Uiso 1 1 calc R
C41 C 0.1488(2) 0.22086(13) 0.70020(10) 0.0459(8) Uani 1 1 d .
C42 C 0.1666(3) 0.16421(15) 0.73781(11) 0.0609(9) Uani 1 1 d .
H42A H 0.2401 0.1402 0.7438 0.073 Uiso 1 1 calc R
C43 C 0.0753(3) 0.14348(17) 0.76641(12) 0.0730(11) Uani 1 1 d .
H43A H 0.0888 0.1048 0.7912 0.088 Uiso 1 1 calc R
C44 C -0.0332(3) 0.17634(17) 0.76044(11) 0.0628(10) Uani 1 1 d .
C45 C -0.0503(3) 0.23243(17) 0.72304(12) 0.0682(10) Uani 1 1 d .
H45A H -0.1239 0.2563 0.7177 0.082 Uiso 1 1 calc R
C46 C 0.0391(3) 0.25472(16) 0.69277(12) 0.0626(10) Uani 1 1 d .
H46A H 0.0245 0.2927 0.6674 0.075 Uiso 1 1 calc R
C47 C -0.1309(3) 0.1529(2) 0.79348(14) 0.0983(13) Uani 1 1 d .
H47A H -0.2006 0.1828 0.7836 0.147 Uiso 1 1 calc R
H47B H -0.1023 0.1574 0.8331 0.147 Uiso 1 1 calc R
H47C H -0.1518 0.1036 0.7848 0.147 Uiso 1 1 calc R
C51 C 0.2790(2) 0.16663(14) 0.42718(9) 0.0463(8) Uani 1 1 d .
C52 C 0.1787(3) 0.19451(16) 0.39412(11) 0.0615(10) Uani 1 1 d .
H52A H 0.1489 0.2392 0.4029 0.074 Uiso 1 1 calc R
C53 C 0.1218(3) 0.15655(17) 0.34773(10) 0.0670(10) Uani 1 1 d .
H53A H 0.0537 0.1760 0.3262 0.080 Uiso 1 1 calc R
C54 C 0.1640(3) 0.09097(16) 0.33306(10) 0.0613(10) Uani 1 1 d .
C55 C 0.2642(3) 0.06461(16) 0.36510(11) 0.0748(11) Uani 1 1 d .
H55A H 0.2950 0.0205 0.3558 0.090 Uiso 1 1 calc R
C56 C 0.3219(3) 0.10205(16) 0.41157(12) 0.0734(11) Uani 1 1 d .
H56A H 0.3910 0.0828 0.4324 0.088 Uiso 1 1 calc R
C57 C 0.1039(3) 0.0502(2) 0.28224(12) 0.1045(14) Uani 1 1 d .
H57A H 0.1460 0.0058 0.2788 0.157 Uiso 1 1 calc R
H57B H 0.1053 0.0788 0.2490 0.157 Uiso 1 1 calc R
H57C H 0.0220 0.0400 0.2864 0.157 Uiso 1 1 calc R
C61 C 0.4028(2) 0.38258(15) 0.56847(10) 0.0537(9) Uani 1 1 d .
C62 C 0.4315(2) 0.45003(13) 0.60333(9) 0.0444(8) Uani 1 1 d .
C63 C 0.5123(2) 0.49800(15) 0.58899(11) 0.0606(9) Uani 1 1 d .
H63A H 0.5528 0.4881 0.5588 0.073 Uiso 1 1 calc R
C64 C 0.5352(3) 0.56149(16) 0.61877(12) 0.0693(11) Uani 1 1 d .
H64A H 0.5906 0.5946 0.6089 0.083 Uiso 1 1 calc R
C65 C 0.4745(3) 0.57470(15) 0.66321(12) 0.0667(10) Uani 1 1 d .
C66 C 0.3943(3) 0.52671(15) 0.67854(11) 0.0712(11) Uani 1 1 d .
H66A H 0.3549 0.5362 0.7091 0.085 Uiso 1 1 calc R
C67 C 0.3720(3) 0.46407(15) 0.64833(10) 0.0605(9) Uani 1 1 d .
H67A H 0.3167 0.4310 0.6582 0.073 Uiso 1 1 calc R
C71 C 0.6526(3) 0.1172(2) 0.57119(13) 0.210(3) Uani 1 1 d D
C72 C 0.7117(3) 0.1565(2) 0.61601(14) 0.210(3) Uani 1 1 d D
H72A H 0.7874 0.1779 0.6216 0.252 Uiso 1 1 calc R
C73 C 0.6239(3) 0.1541(3) 0.64936(19) 0.185(3) Uani 1 1 d D
H73A H 0.6416 0.1831 0.6811 0.223 Uiso 1 1 calc R
C74 C 0.5135(3) 0.1187(2) 0.64737(15) 0.207(2) Uani 1 1 d D
H74A H 0.4659 0.1219 0.6758 0.248 Uiso 1 1 calc R
C75 C 0.4827(4) 0.0788(2) 0.59963(14) 0.226(3) Uani 1 1 d D
H75A H 0.4134 0.0507 0.5961 0.271 Uiso 1 1 calc R
C76 C 0.5513(3) 0.0787(2) 0.55617(15) 0.186(2) Uani 1 1 d D
H76A H 0.5304 0.0554 0.5218 0.223 Uiso 1 1 calc R
C77 C 0.7379(4) 0.1189(4) 0.52992(19) 0.303(4) Uani 1 1 d D
H77A H 0.7063 0.0906 0.4975 0.454 Uiso 1 1 calc R
H77B H 0.8139 0.0994 0.5469 0.454 Uiso 1 1 calc R
H77C H 0.7487 0.1678 0.5185 0.454 Uiso 1 1 calc R
N1 N 0.52162(18) 0.27266(10) 0.52002(8) 0.0440(6) Uani 1 1 d .
N2 N 0.64194(17) 0.34049(10) 0.62048(7) 0.0396(6) Uani 1 1 d .
N3 N 0.44546(17) 0.30361(10) 0.67859(8) 0.0411(6) Uani 1 1 d .
N4 N 0.32391(18) 0.23706(10) 0.57747(8) 0.0424(6) Uani 1 1 d .

loop_
_atom_site_aniso_label
_atom_site_aniso_U_11
_atom_site_aniso_U_22
_atom_site_aniso_U_33
_atom_site_aniso_U_23
_atom_site_aniso_U_13
_atom_site_aniso_U_12
Ir1 0.03749(5) 0.03687(5) 0.03702(4) -0.00301(5) 0.00434(4) 0.00136(5)
Cl1 0.1383(8) 0.0646(5) 0.1010(6) -0.0275(5) -0.0090(6) -0.0006(5)
O1 0.1017(16) 0.0737(14) 0.0815(13) -0.0017(12) -0.0393(12) 0.0159(13)
C1 0.0472(15) 0.0490(14) 0.0372(12) -0.0092(12) -0.0035(11) 0.0090(12)
C2 0.0689(19) 0.0616(17) 0.0391(12) -0.0171(13) 0.0074(12) -0.0082(15)
C3 0.0550(17) 0.0705(19) 0.0463(13) -0.0062(13) 0.0147(12) -0.0033(14)
C4 0.0469(15) 0.0562(16) 0.0449(13) 0.0029(13) 0.0047(12) 0.0082(13)
C5 0.0404(14) 0.0482(15) 0.0440(12) 0.0080(12) 0.0063(11) 0.0089(12)
C6 0.0374(14) 0.0465(14) 0.0430(12) 0.0004(12) 0.0050(11) 0.0013(11)
C7 0.0352(14) 0.0615(17) 0.0526(13) 0.0008(13) 0.0091(12) -0.0030(13)
C8 0.0417(15) 0.0600(17) 0.0487(13) -0.0040(13) -0.0002(12) -0.0077(13)
C9 0.0398(14) 0.0447(14) 0.0374(11) -0.0003(11) -0.0026(11) -0.0050(12)
C10 0.0419(14) 0.0428(14) 0.0362(11) -0.0016(11) 0.0023(11) 0.0023(12)
C11 0.0480(15) 0.0404(14) 0.0381(12) -0.0049(11) 0.0018(11) -0.0004(12)
C12 0.0544(16) 0.0565(16) 0.0343(11) -0.0064(12) 0.0111(11) -0.0039(13)
C13 0.0511(16) 0.0512(16) 0.0518(13) 0.0014(12) 0.0180(12) 0.0036(13)
C14 0.0391(13) 0.0394(14) 0.0405(11) 0.0023(11) 0.0063(10) 0.0030(11)
C15 0.0346(14) 0.0469(14) 0.0473(13) 0.0028(12) 0.0074(11) -0.0026(12)
C16 0.0418(15) 0.0421(15) 0.0508(13) 0.0060(12) 0.0006(12) -0.0007(12)
C17 0.0432(16) 0.0617(16) 0.0572(15) 0.0023(14) 0.0042(13) -0.0140(13)
C18 0.0536(17) 0.0525(16) 0.0461(13) 0.0002(13) -0.0031(13) -0.0098(13)
C19 0.0490(15) 0.0373(13) 0.0398(11) -0.0022(12) 0.0018(11) 0.0015(12)
C20 0.0419(14) 0.0412(13) 0.0426(12) 0.0013(12) 0.0038(11) 0.0047(12)
C21 0.0426(15) 0.0603(17) 0.0410(12) -0.0003(12) 0.0064(11) 0.0013(13)
C22 0.0464(16) 0.0792(19) 0.0585(15) 0.0213(15) 0.0133(13) 0.0135(14)
C23 0.065(2) 0.074(2) 0.0719(17) 0.0272(16) 0.0101(15) 0.0024(16)
C24 0.0555(17) 0.0697(18) 0.0412(12) -0.0031(13) 0.0134(12) -0.0090(14)
C25 0.0485(17) 0.0732(19) 0.0784(18) 0.0131(16) 0.0190(14) 0.0184(15)
C26 0.0551(17) 0.0644(17) 0.0725(16) 0.0190(15) 0.0284(14) 0.0142(14)
C27 0.065(2) 0.113(3) 0.0758(18) 0.0143(19) 0.0217(16) -0.0196(19)
C31 0.0455(15) 0.0488(15) 0.0418(12) -0.0043(12) 0.0035(11) -0.0093(12)
C32 0.087(2) 0.0632(19) 0.0511(15) 0.0055(15) -0.0096(15) -0.0071(17)
C33 0.088(2) 0.084(2) 0.0446(14) 0.0025(16) -0.0070(15) 0.0092(19)
C34 0.074(2) 0.077(2) 0.0528(15) -0.0219(15) -0.0095(15) -0.0018(17)
C35 0.101(2) 0.0593(19) 0.0640(17) -0.0124(16) -0.0041(17) -0.0110(18)
C36 0.080(2) 0.0536(17) 0.0418(13) -0.0064(13) -0.0113(14) -0.0018(15)
C37 0.130(3) 0.125(3) 0.0713(19) -0.020(2) -0.039(2) -0.006(3)
C41 0.0368(14) 0.0518(16) 0.0489(13) -0.0020(12) 0.0056(11) -0.0030(12)
C42 0.0542(17) 0.0617(18) 0.0689(16) 0.0111(15) 0.0158(14) 0.0085(14)
C43 0.081(2) 0.0677(19) 0.0757(17) 0.0249(15) 0.0292(16) 0.0002(16)
C44 0.0547(17) 0.0739(19) 0.0631(15) 0.0026(15) 0.0191(14) -0.0161(15)
C45 0.0481(17) 0.077(2) 0.0825(18) 0.0052(17) 0.0206(15) -0.0002(15)
C46 0.0558(18) 0.0590(17) 0.0734(17) 0.0148(15) 0.0107(15) -0.0024(15)
C47 0.079(2) 0.114(3) 0.112(2) 0.014(2) 0.0462(18) -0.026(2)
C51 0.0452(15) 0.0497(15) 0.0426(12) -0.0016(12) 0.0018(12) -0.0072(13)
C52 0.0639(18) 0.0640(19) 0.0556(15) -0.0086(14) 0.0052(14) 0.0162(14)
C53 0.0536(18) 0.096(2) 0.0448(14) -0.0043(16) -0.0129(13) 0.0084(17)
C54 0.0604(18) 0.0747(19) 0.0463(14) -0.0087(14) 0.0000(13) -0.0186(15)
C55 0.100(2) 0.0533(18) 0.0642(17) -0.0168(15) -0.0094(17) -0.0007(17)
C56 0.080(2) 0.0577(18) 0.0704(17) -0.0134(15) -0.0261(16) 0.0183(16)
C57 0.104(3) 0.124(3) 0.0746(19) -0.042(2) -0.0223(19) -0.026(2)
C61 0.0525(16) 0.0553(16) 0.0503(14) 0.0012(14) -0.0015(13) -0.0015(14)
C62 0.0441(14) 0.0426(14) 0.0455(12) 0.0020(12) 0.0034(11) 0.0094(12)
C63 0.0561(18) 0.0574(17) 0.0716(16) -0.0062(15) 0.0203(14) 0.0096(14)
C64 0.0470(17) 0.0632(19) 0.099(2) 0.0008(17) 0.0153(16) -0.0072(15)
C65 0.0672(19) 0.0502(17) 0.0756(18) -0.0120(15) -0.0125(16) 0.0126(15)
C66 0.102(2) 0.0518(17) 0.0622(16) -0.0041(15) 0.0213(16) 0.0103(17)
C67 0.0760(19) 0.0493(16) 0.0603(15) 0.0023(14) 0.0237(14) 0.0063(15)
C71 0.357(7) 0.115(3) 0.138(4) 0.033(3) -0.027(4) 0.097(4)
C72 0.269(6) 0.103(4) 0.208(5) -0.018(4) -0.123(4) 0.034(4)
C73 0.160(5) 0.144(5) 0.223(5) 0.022(4) -0.067(4) 0.008(4)
C74 0.299(5) 0.193(4) 0.127(4) 0.006(3) 0.025(4) 0.167(3)
C75 0.288(5) 0.115(3) 0.257(7) 0.010(4) -0.012(5) 0.149(3)
C76 0.269(5) 0.084(3) 0.158(3) -0.043(3) -0.118(3) 0.086(3)
C77 0.464(11) 0.217(6) 0.252(6) 0.124(5) 0.135(6) 0.145(7)
N1 0.0370(12) 0.0445(12) 0.0496(11) -0.0030(10) 0.0035(9) -0.0006(9)
N2 0.0385(11) 0.0374(11) 0.0420(10) 0.0021(9) 0.0034(9) -0.0001(9)
N3 0.0368(11) 0.0387(12) 0.0464(10) -0.0003(9) 0.0018(9) -0.0015(9)
N4 0.0459(12) 0.0365(11) 0.0442(10) -0.0027(9) 0.0045(9) -0.0018(9)

loop_
_atom_type_symbol
_atom_type_description
_atom_type_scat_dispersion_real
_atom_type_scat_dispersion_imag
_atom_type_scat_source
C C 0.0033 0.0016 'International Tables Vol C Tables 4.2.6.8 and 6.1.1.4'
H H 0.0000 0.0000 'International Tables Vol C Tables 4.2.6.8 and 6.1.1.4'
N N 0.0061 0.0033 'International Tables Vol C Tables 4.2.6.8 and 6.1.1.4'
O O 0.0106 0.0060 'International Tables Vol C Tables 4.2.6.8 and 6.1.1.4'
Cl Cl 0.1484 0.1585 'International Tables Vol C Tables 4.2.6.8 and 6.1.1.4'
Ir Ir -1.4442 7.9887 'International Tables Vol C Tables 4.2.6.8 and 6.1.1.4'

loop_
_geom_angle_atom_site_label_1
_geom_angle_atom_site_label_2
_geom_angle_atom_site_label_3
_geom_angle
C61 Ir1 N4 91.40(9)
C61 Ir1 N1 88.39(9)
N4 Ir1 N1 90.01(8)
C61 Ir1 N2 92.71(9)
N4 Ir1 N2 175.88(8)
N1 Ir1 N2 90.13(8)
C61 Ir1 N3 96.53(9)
N4 Ir1 N3 90.00(8)
N1 Ir1 N3 175.08(8)
N2 Ir1 N3 89.51(7)
C20 C1 N1 126.4(2)
C20 C1 C2 125.8(2)
N1 C1 C2 107.8(2)
C3 C2 C1 108.5(2)
C2 C3 C4 107.6(2)
N1 C4 C5 125.9(2)
N1 C4 C3 108.5(2)
C5 C4 C3 125.5(2)
C4 C5 C6 124.7(2)
C4 C5 C21 118.4(2)
C6 C5 C21 116.8(2)
N2 C6 C5 125.6(2)
N2 C6 C7 110.2(2)
C5 C6 C7 124.2(2)
C8 C7 C6 106.5(2)
C7 C8 C9 108.0(2)
N2 C9 C10 124.1(2)
N2 C9 C8 109.7(2)
C10 C9 C8 126.2(2)
C11 C10 C9 126.3(2)
C11 C10 C31 117.0(2)
C9 C10 C31 116.6(2)
C10 C11 N3 125.9(2)
C10 C11 C12 126.0(2)
N3 C11 C12 108.1(2)
C13 C12 C11 107.9(2)
C12 C13 C14 108.0(2)
N3 C14 C15 126.3(2)
N3 C14 C13 108.6(2)
C15 C14 C13 125.1(2)
C14 C15 C16 124.5(2)
C14 C15 C41 117.4(2)
C16 C15 C41 118.0(2)
N4 C16 C15 126.2(2)
N4 C16 C17 108.9(2)
C15 C16 C17 124.9(2)
C18 C17 C16 107.9(2)
C17 C18 C19 107.7(2)
N4 C19 C20 124.9(2)
N4 C19 C18 108.7(2)
C20 C19 C18 126.4(2)
C1 C20 C19 126.3(2)
C1 C20 C51 118.1(2)
C19 C20 C51 115.5(2)
C22 C21 C26 117.2(2)
C22 C21 C5 121.9(2)
C26 C21 C5 120.8(2)
C21 C22 C23 120.9(3)
C22 C23 C24 122.2(3)
C25 C24 C23 117.0(3)
C25 C24 C27 121.9(3)
C23 C24 C27 121.0(3)
C24 C25 C26 121.1(3)
C25 C26 C21 121.6(3)
C32 C31 C36 117.7(2)
C32 C31 C10 120.4(2)
C36 C31 C10 121.9(2)
C33 C32 C31 121.0(3)
C34 C33 C32 121.4(3)
C33 C34 C35 118.0(2)
C33 C34 C37 121.3(3)
C35 C34 C37 120.6(3)
C34 C35 C36 121.7(3)
C35 C36 C31 120.1(2)
C46 C41 C42 118.2(3)
C46 C41 C15 121.6(2)
C42 C41 C15 120.3(2)
C43 C42 C41 119.7(3)
C44 C43 C42 123.5(3)
C43 C44 C45 116.6(3)
C43 C44 C47 122.0(3)
C45 C44 C47 121.4(3)
C44 C45 C46 121.9(3)
C41 C46 C45 120.2(3)
C56 C51 C52 117.6(2)
C56 C51 C20 120.8(2)
C52 C51 C20 121.6(2)
C51 C52 C53 120.6(3)
C54 C53 C52 121.4(3)
C55 C54 C53 117.7(2)
C55 C54 C57 120.7(3)
C53 C54 C57 121.6(3)
C54 C55 C56 121.5(3)
C51 C56 C55 121.2(3)
O1 C61 C62 119.4(2)
O1 C61 Ir1 123.1(2)
C62 C61 Ir1 117.45(16)
C63 C62 C67 120.0(2)
C63 C62 C61 119.9(2)
C67 C62 C61 120.1(2)
C62 C63 C64 120.6(3)
C65 C64 C63 118.6(3)
C66 C65 C64 121.5(3)
C66 C65 Cl1 119.2(2)
C64 C65 Cl1 119.2(2)
C65 C66 C67 119.2(3)
C66 C67 C62 120.2(3)
C76 C71 C72 140.8(4)
C76 C71 C77 116.1(4)
C72 C71 C77 103.1(3)
C73 C72 C71 97.7(3)
C72 C73 C74 135.5(4)
C75 C74 C73 113.2(4)
C74 C75 C76 122.2(4)
C71 C76 C75 110.0(3)
C4 N1 C1 107.52(19)
C4 N1 Ir1 126.38(15)
C1 N1 Ir1 125.81(17)
C6 N2 C9 105.50(18)
C6 N2 Ir1 126.78(14)
C9 N2 Ir1 127.72(16)
C14 N3 C11 107.41(19)
C14 N3 Ir1 126.14(14)
C11 N3 Ir1 126.34(16)
C16 N4 C19 106.82(19)
C16 N4 Ir1 126.66(15)
C19 N4 Ir1 126.47(17)

loop_
_geom_bond_atom_site_label_1
_geom_bond_atom_site_label_2
_geom_bond_distance
Ir1 C61 1.970(3)
Ir1 N4 2.024(2)
Ir1 N1 2.026(2)
Ir1 N2 2.0286(19)
Ir1 N3 2.0445(19)
Cl1 C65 1.751(3)
O1 C61 1.201(3)
C1 C20 1.344(4)
C1 N1 1.387(3)
C1 C2 1.439(4)
C2 C3 1.334(4)
C3 C4 1.442(3)
C4 N1 1.375(3)
C4 C5 1.394(3)
C5 C6 1.406(3)
C5 C21 1.490(4)
C6 N2 1.370(3)
C6 C7 1.424(3)
C7 C8 1.352(3)
C8 C9 1.406(3)
C9 N2 1.384(3)
C9 C10 1.404(3)
C10 C11 1.370(3)
C10 C31 1.513(3)
C11 N3 1.381(3)
C11 C12 1.429(3)
C12 C13 1.345(4)
C13 C14 1.421(3)
C14 N3 1.377(3)
C14 C15 1.387(3)
C15 C16 1.404(3)
C15 C41 1.493(4)
C16 N4 1.375(3)
C16 C17 1.434(3)
C17 C18 1.340(4)
C18 C19 1.434(4)
C19 N4 1.386(3)
C19 C20 1.391(3)
C20 C51 1.531(3)
C21 C22 1.373(4)
C21 C26 1.386(4)
C22 C23 1.376(4)
C23 C24 1.377(4)
C24 C25 1.376(4)
C24 C27 1.500(4)
C25 C26 1.377(4)
C31 C32 1.382(4)
C31 C36 1.389(4)
C32 C33 1.380(4)
C33 C34 1.365(4)
C34 C35 1.369(4)
C34 C37 1.521(4)
C35 C36 1.387(4)
C41 C46 1.371(4)
C41 C42 1.380(4)
C42 C43 1.374(4)
C43 C44 1.351(4)
C44 C45 1.369(4)
C44 C47 1.513(4)
C45 C46 1.390(4)
C51 C56 1.364(4)
C51 C52 1.377(3)
C52 C53 1.389(4)
C53 C54 1.371(4)
C54 C55 1.355(4)
C54 C57 1.505(4)
C55 C56 1.388(4)
C61 C62 1.513(4)
C62 C63 1.353(4)
C62 C67 1.378(4)
C63 C64 1.381(4)
C64 C65 1.373(4)
C65 C66 1.357(4)
C66 C67 1.373(4)
C71 C76 1.346(4)
C71 C72 1.384(4)
C71 C77 1.480(5)
C72 C73 1.363(5)
C73 C74 1.399(5)
C74 C75 1.364(5)
C75 C76 1.388(5)
